data_7204347
loop_
_publ_author_name
'Muldgaard, Lene'
'Thomsen, Ib B.'
'Hazell, Rita G.'
'Bols, Mikael'

_publ_section_title
;
 Investigation of the base promoted tandem syn-elimination--Favorskii
 rearrangement of levoglucosan sulfonates
;
_journal_issue 10
_journal_name_full 'Journal of the Chemical Society, Perkin Transactions 1'
_journal_page_first 1297
_journal_paper_doi 10.1039/b200064b
_journal_year 2002
_chemical_formula_sum 'C14 H20 O8'
_chemical_formula_weight 316.31
_chemical_name_systematic
;
Di-(2,3-dideoxy-3-methoxycarbonyl-beta-D-erythro-pentofuranose)-
1,5':1',5-dianhydride
;
_space_group_IT_number 5
_symmetry_cell_setting monoclinic
_symmetry_space_group_name_Hall 'C 2y'
_symmetry_space_group_name_H-M 'C 1 2 1'
_atom_type_scat_source IntTabIV
_cell_angle_alpha 90.000
_cell_angle_beta 92.386(3)
_cell_angle_gamma 90.000
_cell_formula_units_Z 2
_cell_length_a 16.975(2)
_cell_length_b 5.1909(6)
_cell_length_c 8.569(1)
_cell_measurement_reflns_used 605
_cell_measurement_temperature 298
_cell_measurement_theta_max 21.3
_cell_measurement_theta_min 2.4
_cell_volume 754.41(15)
_computing_cell_refinement 'SAINT (Siemens, 1995)'
_computing_data_collection 'SMART (Siemens, 1995)'
_computing_data_reduction 'SAINT (Siemens, 1995)'
_computing_molecular_graphics
;
ORTEP-III (Burnett & Johnson,  1996), KRYSTAL
;
_computing_publication_material KRYSTAL
_computing_structure_refinement 'modified ORFLS(1962), KRYSTAL'
_computing_structure_solution
;
SIR97 (Altomare et al., 1997 ), KRYSTAL
;
_diffrn_ambient_temperature 298
_diffrn_measurement_device 'Siemens SMART CCD diffractometer'
_diffrn_measurement_method '\w rotation scans with narrow frames'
_diffrn_radiation_monochromator graphite
_diffrn_radiation_source 'x-ray tube'
_diffrn_radiation_type 'Mo K\a'
_diffrn_radiation_wavelength 0.71073
_diffrn_reflns_av_R_equivalents 0.081
_diffrn_reflns_limit_h_max 22
_diffrn_reflns_limit_h_min -7
_diffrn_reflns_limit_k_max 6
_diffrn_reflns_limit_k_min -6
_diffrn_reflns_limit_l_max 9
_diffrn_reflns_limit_l_min -10
_diffrn_reflns_number 2433
_diffrn_reflns_reduction_process 2433
_diffrn_reflns_theta_max 29.2
_diffrn_reflns_theta_min 2.4
_exptl_absorpt_coefficient_mu 0.115
_exptl_absorpt_correction_type none
_exptl_absorpt_process_details none
_exptl_crystal_colour colourless
_exptl_crystal_density_diffrn 1.39
_exptl_crystal_density_meas ?
_exptl_crystal_density_method .
_exptl_crystal_description needle
_exptl_crystal_F_000 336
_exptl_crystal_size_max 0.5
_exptl_crystal_size_mid 0.05
_exptl_crystal_size_min 0.03
_refine_diff_density_max 0.36(7)
_refine_diff_density_min -0.37(7)
_refine_ls_extinction_method none
_refine_ls_goodness_of_fit_ref 1.72
_refine_ls_hydrogen_treatment constr
_refine_ls_matrix_type full
_refine_ls_number_constraints 1
_refine_ls_number_parameters 99
_refine_ls_number_reflns 932
_refine_ls_number_restraints 0
_refine_ls_R_factor_gt 0.078
_refine_ls_shift/su_max 0.0014
_refine_ls_shift/su_mean 0.0003
_refine_ls_structure_factor_coef F
_refine_ls_weighting_details
;
w= 1/{[\s~cs~(F^2^)+1.02F^2^]^1/2^- |F|}^2^
;
_refine_ls_weighting_scheme calc
_refine_ls_wR_factor_ref 0.100
_reflns_number_gt 934
_reflns_number_total 1210
_reflns_threshold_expression I>3\s(I)
_cod_data_source_file b200064b.txt
_cod_data_source_block ib30
_cod_depositor_comments
;
The following automatic conversions were performed:

'_atom_site_thermal_displace_type' tag value 'Uij' was replaced with
'Uani' value 11 times.

Automatic conversion script
Id: cif_fix_values 1646 2011-03-28 12:23:43Z adriana 
;
_cod_original_cell_volume 754.4(2)
_cod_original_sg_symbol_H-M C2
_cod_original_formula_sum C14H20O8
_cod_database_code 7204347

loop_
_symmetry_equiv_pos_as_xyz
+x,+y,+z
-x,+y,-z
1/2+x,1/2+y,+z
1/2-x,1/2+y,-z

loop_
_atom_site_aniso_label
_atom_site_aniso_U_11
_atom_site_aniso_U_22
_atom_site_aniso_U_33
_atom_site_aniso_U_12
_atom_site_aniso_U_13
_atom_site_aniso_U_23
O1 0.018(2) 0.026(3) 0.020(3) 0.000(2) 0.005(2) 0.004(2)
O2 0.026(2) 0.045(3) 0.026(3) 0.007(2) 0.006(2) 0.002(3)
O3 0.031(2) 0.040(3) 0.019(3) 0.005(2) 0.009(2) 0.004(3)
O4 0.032(2) 0.014(2) 0.025(3) -0.003(2) 0.011(2) -0.002(2)
C1 0.020(3) 0.031(4) 0.037(5) -0.001(3) 0.014(3) 0.007(3)
C2 0.019(3) 0.032(4) 0.024(4) -0.003(3) 0.010(3) -0.001(3)
C3 0.017(3) 0.019(3) 0.023(4) -0.001(2) 0.007(3) -0.003(3)
C4 0.023(3) 0.021(3) 0.023(4) -0.001(3) 0.005(3) 0.001(3)
C5 0.025(3) 0.027(4) 0.025(4) 0.004(3) 0.008(3) -0.002(3)
C6 0.026(3) 0.018(3) 0.017(4) -0.003(3) 0.004(3) 0.006(3)
C7 0.036(3) 0.044(5) 0.022(5) 0.004(4) 0.005(3) 0.006(4)

loop_
_atom_site_label
_atom_site_fract_x
_atom_site_fract_y
_atom_site_fract_z
_atom_site_U_iso_or_equiv
_atom_site_thermal_displace_type
O1 0.4491(2) 0.503 0.1545(6) 0.021(3) Uani
O2 0.2740(2) 0.816(1) -0.3021(6) 0.032(3) Uani
O3 0.3876(2) 0.745(1) -0.4226(5) 0.030(3) Uani
O4 0.4072(3) 0.216(1) -0.0412(5) 0.024(2) Uani
C1 0.3832(4) 0.392(2) 0.0750(10) 0.029(4) Uani
C2 0.3385(3) 0.601(2) -0.0115(8) 0.025(4) Uani
C3 0.3864(3) 0.629(1) -0.1586(8) 0.019(3) Uani
C4 0.4157(4) 0.356(2) -0.1883(9) 0.022(3) Uani
C5 0.5004(4) 0.336(1) -0.2386(8) 0.026(4) Uani
C6 0.3418(4) 0.737(2) -0.2969(7) 0.020(3) Uani
C7 0.3508(4) 0.841(2) -0.5649(9) 0.034(4) Uani
H1 0.350 0.308 0.146 0.035 Uiso
H2a 0.338 0.756 0.047 0.030 Uiso
H2b 0.286 0.550 -0.037 0.030 Uiso
H3 0.431 0.736 -0.135 0.023 Uiso
H4 0.382 0.278 -0.266 0.027 Uiso
H5a 0.518 0.164 -0.222 0.031 Uiso
H5b 0.502 0.377 -0.346 0.031 Uiso
H7a 0.383 0.847 -0.653 0.040 Uiso
H7b 0.333 1.012 -0.545 0.040 Uiso
H7c 0.307 0.735 -0.591 0.040 Uiso

loop_
_geom_angle_atom_site_label_1
_geom_angle_atom_site_label_2
_geom_angle_atom_site_label_3
_geom_angle
_geom_angle_site_symmetry_1
_geom_angle_site_symmetry_2
_geom_angle_site_symmetry_3
C1 O1 C5 116.7(5) . . 2_655
C6 O3 C7 116.2(5) . . .
C1 O4 C4 109.0(5) . . .
O1 C1 O4 110.9(5) . . .
O1 C1 C2 108.3(6) . . .
O4 C1 C2 105.7(6) . . .
C1 C2 C3 101.6(5) . . .
C2 C3 C4 103.6(5) . . .
C4 C3 C6 112.1(6) . . .
C2 C3 C6 114.9(5) . . .
O4 C4 C5 109.8(5) . . .
O4 C4 C3 105.8(5) . . .
C3 C4 C5 115.3(5) . . .
O1 C5 C4 112.3(5) 2_655 . .
O2 C6 O3 122.1(6) . . .
O2 C6 C3 127.1(5) . . .
O3 C6 C3 110.8(5) . . .
O1 C1 H1 110.6 . . .
O4 C1 H1 110.6 . . .
C2 C1 H1 110.6 . . .
H2a C2 H2b 109.5 . . .
C1 C2 H2b 111.4 . . .
C3 C2 H2b 111.4 . . .
C1 C2 H2a 111.4 . . .
C3 C2 H2a 111.4 . . .
C6 C3 H3 108.7 . . .
C4 C3 H3 108.7 . . .
C2 C3 H3 108.7 . . .
O4 C4 H4 108.6 . . .
C5 C4 H4 108.6 . . .
C3 C4 H4 108.6 . . .
H5a C5 H5b 109.5 . . .
O1 C5 H5b 108.8 2_655 . .
C4 C5 H5b 108.8 . . .
O1 C5 H5a 108.8 2_655 . .
C4 C5 H5a 108.8 . . .
H7a C7 H7b 107.8 . . .
H7a C7 H7c 107.8 . . .
O3 C7 H7a 116.2 . . .
H7b C7 H7c 109.5 . . .
O3 C7 H7b 107.8 . . .
O3 C7 H7c 107.7 . . .

loop_
_geom_bond_atom_site_label_1
_geom_bond_atom_site_label_2
_geom_bond_distance
_geom_bond_site_symmetry_1
_geom_bond_site_symmetry_2
O1 C5 1.399(8) . 2_655
O1 C1 1.410(9) . .
O2 C6 1.220(7) . .
O3 C6 1.356(7) . .
O3 C7 1.437(9) . .
O4 C1 1.421(9) . .
O4 C4 1.467(8) . .
C1 C2 1.502(11) . .
C2 C3 1.535(8) . .
C3 C4 1.527(9) . .
C3 C6 1.491(9) . .
C4 C5 1.521(8) . .
C1 H1 0.95 . .
C2 H2b 0.95 . .
C2 H2a 0.95 . .
C3 H3 0.95 . .
C4 H4 0.95 . .
C5 H5b 0.95 . .
C5 H5a 0.95 . .
C7 H7a 0.95 . .
C7 H7b 0.95 . .
C7 H7c 0.95 . .
